data_2205354
loop_
_publ_author_name
'Shang, Zhen-Hua'
'Li, Wei'
'Wang, Song-Qing'

_publ_section_title
;
 2-(3-Benzyloxy-4-methoxyphenyl)-5-phenyl-1,3,4-oxadiazole
;
_journal_issue 3
_journal_name_full 'Acta Crystallographica Section E'
_journal_page_first o704
_journal_page_last o705
_journal_paper_doi 10.1107/S1600536805004861
_journal_volume 61
_journal_year 2005
_chemical_formula_iupac 'C22 H18 N2 O3'
_chemical_formula_moiety 'C22 H18 N2 O3'
_chemical_formula_sum 'C22 H18 N2 O3'
_chemical_formula_weight 358.38
_chemical_melting_point .447E-305
_chemical_name_systematic
;
2-(3-Benzyloxy-4-methoxyphenyl)-5-phenyl-1,3,4-oxadiazole
;
_space_group_IT_number 2
_symmetry_cell_setting triclinic
_symmetry_space_group_name_Hall '-P 1'
_symmetry_space_group_name_H-M 'P -1'
_cell_angle_alpha 101.006(2)
_cell_angle_beta 105.841(2)
_cell_angle_gamma 93.966(2)
_cell_formula_units_Z 2
_cell_length_a 8.8670(12)
_cell_length_b 9.7248(13)
_cell_length_c 11.2270(15)
_cell_measurement_reflns_used 2107
_cell_measurement_temperature 293(2)
_cell_measurement_theta_max 28.13
_cell_measurement_theta_min 2.41
_cell_volume 906.6(2)
_computing_cell_refinement 'SAINT (Bruker, 1997)'
_computing_data_collection 'SMART (Bruker, 1997)'
_computing_data_reduction SAINT
_computing_molecular_graphics 'SHELXTL (Bruker, 1997)'
_computing_publication_material SHELXTL
_computing_structure_refinement 'SHELXL97 (Sheldrick, 1997)'
_computing_structure_solution 'SHELXS97 (Sheldrick, 1997)'
_diffrn_ambient_temperature 293(2)
_diffrn_measured_fraction_theta_full 0.989
_diffrn_measured_fraction_theta_max 0.989
_diffrn_measurement_device_type 'Bruker SMART CCD area-detector'
_diffrn_measurement_method '\f and \w'
_diffrn_radiation_monochromator graphite
_diffrn_radiation_source 'fine-focus sealed tube'
_diffrn_radiation_type MoK\a
_diffrn_radiation_wavelength 0.71073
_diffrn_reflns_av_R_equivalents 0.0138
_diffrn_reflns_av_sigmaI/netI 0.0230
_diffrn_reflns_limit_h_max 10
_diffrn_reflns_limit_h_min -10
_diffrn_reflns_limit_k_max 7
_diffrn_reflns_limit_k_min -11
_diffrn_reflns_limit_l_max 13
_diffrn_reflns_limit_l_min -12
_diffrn_reflns_number 4966
_diffrn_reflns_theta_full 26.47
_diffrn_reflns_theta_max 25.00
_diffrn_reflns_theta_min 1.93
_diffrn_standards_decay_% 0
_diffrn_standards_interval_count 0
_diffrn_standards_interval_time 0
_diffrn_standards_number 0
_exptl_absorpt_coefficient_mu 0.088
_exptl_absorpt_correction_T_max 0.983
_exptl_absorpt_correction_T_min 0.965
_exptl_absorpt_correction_type multi-scan
_exptl_absorpt_process_details '(SADABS; Bruker, 1997)'
_exptl_crystal_colour colourless
_exptl_crystal_density_diffrn 1.313
_exptl_crystal_density_method 'not measured'
_exptl_crystal_description block
_exptl_crystal_F_000 376
_exptl_crystal_size_max 0.26
_exptl_crystal_size_mid 0.24
_exptl_crystal_size_min 0.20
_refine_diff_density_max 0.126
_refine_diff_density_min -0.125
_refine_ls_extinction_method none
_refine_ls_goodness_of_fit_ref 1.063
_refine_ls_hydrogen_treatment constr
_refine_ls_matrix_type full
_refine_ls_number_parameters 271
_refine_ls_number_reflns 3176
_refine_ls_number_restraints 0
_refine_ls_restrained_S_all 1.070
_refine_ls_R_factor_all 0.0460
_refine_ls_R_factor_gt 0.0346
_refine_ls_shift/su_max 0.002
_refine_ls_shift/su_mean 0.000
_refine_ls_structure_factor_coef Fsqd
_refine_ls_weighting_details 'calc w = 1/[\s^2^(Fo^2^)+(0.0583P)^2^+0.0577P] where P = (Fo^2^+2Fc^2^)/3'
_refine_ls_weighting_scheme calc
_refine_ls_wR_factor_ref 0.1038
_reflns_number_gt 2468
_reflns_number_total 3176
_reflns_threshold_expression I>2s(I)
_cod_data_source_file rz6051.cif
_cod_data_source_block I
_cod_depositor_comments
;
The following automatic conversions were performed:
'_symmetry_cell_setting' value 'Triclinic' changed to 'triclinic'
according to '/home/saulius/struct/CIF-dictionaries/cif_core.dic'
dictionary named 'cif_core.dic' version 2.4.1 from 2010-06-29.

Automatic conversion script
Id: cif_fix_enum 1527 2010-12-29 10:47:43Z saulius 

The following automatic conversions were performed:

'_symmetry_cell_setting' value 'Triclinic' changed to 'triclinic'
according to /home/saulius/struct/CIF-dictionaries/cif_core.dic
dictionary named 'cif_core.dic' version 2.4.1 from 2010-06-29.

Automatic conversion script
Id: cif_fix_values 1715 2011-07-08 13:25:40Z adriana 
;
_cod_original_sg_symbol_H-M P-1
_cod_database_code 2205354
_cod_database_fobs_code 2205354

loop_
_symmetry_equiv_pos_as_xyz
'x, y, z'
'-x, -y, -z'

loop_
_atom_site_label
_atom_site_fract_x
_atom_site_fract_y
_atom_site_fract_z
_atom_site_U_iso_or_equiv
_atom_site_adp_type
_atom_site_calc_flag
_atom_site_refinement_flags
_atom_site_occupancy
_atom_site_disorder_assembly
_atom_site_disorder_group
_atom_site_type_symbol
N1 1.27945(14) 0.71605(13) 0.64337(11) 0.0631(3) Uani d . 1 . . N
N2 1.22726(14) 0.83031(13) 0.70996(11) 0.0626(4) Uani d . 1 . . N
O1 1.04312(10) 0.74286(9) 0.52981(8) 0.0489(3) Uani d . 1 . . O
O2 0.93157(11) 0.37714(10) 0.10900(9) 0.0596(3) Uani d . 1 A . O
O3 1.16964(11) 0.23716(10) 0.13210(9) 0.0626(3) Uani d . 1 . . O
C1 1.08861(16) 0.84236(14) 0.64049(12) 0.0502(3) Uani d . 1 . . C
C2 1.16831(15) 0.66835(14) 0.53855(13) 0.0488(3) Uani d . 1 . . C
C3 0.98479(16) 0.94660(15) 0.66452(12) 0.0519(4) Uani d . 1 . . C
C4 0.84722(18) 0.95434(16) 0.57398(14) 0.0607(4) Uani d . 1 . . C
H4 0.8174 0.8898 0.4964 0.073 Uiso calc R 1 . . H
C5 0.7531(2) 1.05758(19) 0.59773(18) 0.0736(5) Uani d . 1 . . C
H5 0.6604 1.0628 0.5361 0.088 Uiso calc R 1 . . H
C6 0.7967(2) 1.15252(18) 0.71271(19) 0.0785(5) Uani d . 1 . . C
H6 0.7339 1.2224 0.7286 0.094 Uiso calc R 1 . . H
C7 0.9322(2) 1.14451(19) 0.80367(18) 0.0813(5) Uani d . 1 . . C
H7 0.9606 1.2083 0.8816 0.098 Uiso calc R 1 . . H
C8 1.02623(19) 1.04305(17) 0.78066(15) 0.0701(5) Uani d . 1 . . C
H8 1.1185 1.0384 0.8430 0.084 Uiso calc R 1 . . H
C9 1.16559(15) 0.55251(14) 0.43469(12) 0.0484(3) Uani d . 1 . . C
C10 1.04277(15) 0.52309(14) 0.32138(13) 0.0497(3) Uani d . 1 . . C
H10 0.9588 0.5763 0.3125 0.060 Uiso calc R 1 . . H
C11 1.04536(15) 0.41565(14) 0.22275(13) 0.0484(3) Uani d . 1 . . C
C12 1.17413(15) 0.33716(14) 0.23554(13) 0.0498(3) Uani d . 1 . . C
C13 1.29419(16) 0.36621(15) 0.34832(14) 0.0556(4) Uani d . 1 . . C
H13 1.3788 0.3138 0.3576 0.067 Uiso calc R 1 . . H
C14 1.28950(16) 0.47260(15) 0.44750(13) 0.0543(4) Uani d . 1 . . C
H14 1.3704 0.4906 0.5235 0.065 Uiso calc R 1 . . H
C15 0.79243(14) 0.44583(15) 0.09707(12) 0.0643(4) Uani d D 1 . . C
H15A 0.8133 0.5408 0.0877 0.077 Uiso d PR 0.750(8) A 1 H
H15B 0.7588 0.4493 0.1718 0.077 Uiso d PR 0.750(8) A 1 H
H15C 0.8175 0.5445 0.1008 0.077 Uiso d PR 0.250(8) A 2 H
H15D 0.7504 0.4371 0.1659 0.077 Uiso d PR 0.250(8) A 2 H
C16 0.66486(13) 0.36181(18) -0.01656(12) 0.0438(9) Uani d PGD 0.750(8) A 1 C
C17 0.5910(2) 0.4238(3) -0.11515(12) 0.0585(9) Uani d PGD 0.750(8) A 1 C
H17A 0.6238 0.5173 -0.1134 0.070 Uiso calc PR 0.750(8) A 1 H
C18 0.46808(17) 0.3462(4) -0.21638(11) 0.0733(12) Uani d PG 0.750(8) A 1 C
H18A 0.4187 0.3877 -0.2823 0.088 Uiso calc PR 0.750(8) A 1 H
C19 0.41907(15) 0.2064(4) -0.21902(17) 0.0664(12) Uani d PG 0.750(8) A 1 C
H19A 0.3368 0.1544 -0.2868 0.080 Uiso calc PR 0.750(8) A 1 H
C20 0.4929(2) 0.1444(3) -0.1204(2) 0.0591(9) Uani d PG 0.750(8) A 1 C
H20A 0.4602 0.0509 -0.1222 0.071 Uiso calc PR 0.750(8) A 1 H
C21 0.61584(19) 0.22208(19) -0.0192(2) 0.0512(8) Uani d PGD 0.750(8) A 1 C
H21A 0.6653 0.1806 0.0468 0.061 Uiso calc PR 0.750(8) A 1 H
C16' 0.67154(14) 0.37769(18) -0.02568(12) 0.063(4) Uani d PGD 0.250(8) A 2 C
C17' 0.6129(2) 0.4580(3) -0.11393(15) 0.085(4) Uani d PGD 0.250(8) A 2 C
H17B 0.6602 0.5498 -0.1028 0.102 Uiso calc PR 0.250(8) A 2 H
C18' 0.4837(2) 0.4011(4) -0.21881(13) 0.127(6) Uani d PG 0.250(8) A 2 C
H18B 0.4445 0.4548 -0.2779 0.153 Uiso calc PR 0.250(8) A 2 H
C19' 0.41314(14) 0.2639(4) -0.23544(14) 0.113(7) Uani d PG 0.250(8) A 2 C
H19B 0.3267 0.2259 -0.3056 0.135 Uiso calc PR 0.250(8) A 2 H
C20' 0.47175(17) 0.1836(3) -0.1472(2) 0.060(3) Uani d PG 0.250(8) A 2 C
H20B 0.4245 0.0918 -0.1583 0.072 Uiso calc PR 0.250(8) A 2 H
C21' 0.60095(16) 0.24050(19) -0.04231(18) 0.053(3) Uani d PGD 0.250(8) A 2 C
H21B 0.6402 0.1868 0.0167 0.064 Uiso calc PR 0.250(8) A 2 H
C22 1.29677(19) 0.15388(18) 0.14242(16) 0.0723(5) Uani d . 1 . . C
H22A 1.3932 0.2131 0.1541 0.108 Uiso calc R 1 . . H
H22B 1.2759 0.0818 0.0664 0.108 Uiso calc R 1 . . H
H22C 1.3069 0.1106 0.2138 0.108 Uiso calc R 1 . . H

loop_
_atom_site_aniso_label
_atom_site_aniso_U_11
_atom_site_aniso_U_22
_atom_site_aniso_U_33
_atom_site_aniso_U_12
_atom_site_aniso_U_13
_atom_site_aniso_U_23
N1 0.0522(7) 0.0675(8) 0.0542(7) 0.0018(6) 0.0017(6) -0.0012(6)
N2 0.0563(7) 0.0683(8) 0.0482(7) 0.0006(6) 0.0034(6) -0.0030(6)
O1 0.0438(5) 0.0525(5) 0.0421(5) -0.0030(4) 0.0078(4) 0.0010(4)
O2 0.0434(5) 0.0661(6) 0.0540(6) 0.0114(4) 0.0029(4) -0.0086(5)
O3 0.0556(6) 0.0643(6) 0.0624(6) 0.0163(5) 0.0157(5) -0.0004(5)
C1 0.0496(8) 0.0532(8) 0.0390(7) -0.0086(6) 0.0088(6) 0.0004(6)
C2 0.0405(7) 0.0522(8) 0.0483(8) -0.0014(6) 0.0090(6) 0.0067(6)
C3 0.0532(8) 0.0537(8) 0.0455(7) -0.0064(6) 0.0179(6) 0.0026(6)
C4 0.0639(9) 0.0655(9) 0.0514(8) 0.0043(7) 0.0177(7) 0.0095(7)
C5 0.0711(10) 0.0808(11) 0.0806(12) 0.0168(9) 0.0319(9) 0.0287(10)
C6 0.0888(13) 0.0636(10) 0.1001(14) 0.0109(9) 0.0581(12) 0.0140(10)
C7 0.0855(13) 0.0718(11) 0.0810(12) -0.0069(10) 0.0419(11) -0.0161(9)
C8 0.0636(9) 0.0763(11) 0.0590(9) -0.0074(8) 0.0205(8) -0.0108(8)
C9 0.0416(7) 0.0491(7) 0.0498(8) -0.0045(6) 0.0109(6) 0.0067(6)
C10 0.0393(7) 0.0491(7) 0.0544(8) 0.0028(6) 0.0098(6) 0.0027(6)
C11 0.0379(7) 0.0496(7) 0.0506(8) -0.0011(6) 0.0085(6) 0.0024(6)
C12 0.0436(7) 0.0491(8) 0.0549(8) 0.0021(6) 0.0163(6) 0.0056(6)
C13 0.0419(7) 0.0584(9) 0.0648(9) 0.0079(6) 0.0128(7) 0.0126(7)
C14 0.0428(7) 0.0613(9) 0.0526(8) 0.0011(6) 0.0072(6) 0.0093(7)
C15 0.0497(8) 0.0583(9) 0.0690(10) 0.0128(7) 0.0031(7) -0.0057(8)
C16 0.0335(16) 0.0568(18) 0.0359(16) 0.0064(13) 0.0043(13) 0.0058(15)
C17 0.0651(17) 0.0577(15) 0.066(2) 0.0233(12) 0.0285(15) 0.0263(13)
C18 0.067(2) 0.120(3) 0.0395(17) 0.0413(19) 0.0073(14) 0.0339(15)
C19 0.0474(16) 0.101(3) 0.0364(15) 0.0109(13) -0.0047(12) 0.0060(16)
C20 0.0510(13) 0.0657(17) 0.0532(14) 0.0004(12) 0.0072(11) 0.0093(14)
C21 0.0532(15) 0.0553(15) 0.0381(12) 0.0048(12) 0.0026(10) 0.0095(11)
C16' 0.079(9) 0.039(5) 0.090(9) 0.022(5) 0.048(8) 0.016(6)
C17' 0.070(6) 0.128(8) 0.077(8) 0.016(5) 0.031(5) 0.059(6)
C18' 0.129(11) 0.200(15) 0.068(7) 0.066(9) 0.033(7) 0.043(8)
C19' 0.082(9) 0.138(15) 0.099(9) 0.037(9) 0.005(6) 0.005(8)
C20' 0.059(5) 0.047(4) 0.063(6) -0.014(4) 0.009(4) 0.005(5)
C21' 0.054(5) 0.079(6) 0.036(4) 0.022(4) 0.009(3) 0.035(4)
C22 0.0719(10) 0.0747(10) 0.0727(10) 0.0287(9) 0.0265(9) 0.0073(9)

loop_
_atom_type_symbol
_atom_type_description
_atom_type_scat_dispersion_real
_atom_type_scat_dispersion_imag
_atom_type_scat_source
C C 0.0033 0.0016 'International Tables Vol C Tables 4.2.6.8 and 6.1.1.4'
H H 0.0000 0.0000 'International Tables Vol C Tables 4.2.6.8 and 6.1.1.4'
N N 0.0061 0.0033 'International Tables Vol C Tables 4.2.6.8 and 6.1.1.4'
O O 0.0106 0.0060 'International Tables Vol C Tables 4.2.6.8 and 6.1.1.4'

loop_
_geom_angle_atom_site_label_1
_geom_angle_atom_site_label_2
_geom_angle_atom_site_label_3
_geom_angle
_geom_angle_publ_flag
C2 O1 C1 103.08(10) y
C2 N1 N2 106.43(12) y
C1 N2 N1 106.62(11) y
C11 O2 C15 116.46(10) ?
C12 O3 C22 117.21(11) ?
N2 C1 O1 111.82(12) y
N2 C1 C3 128.78(12) ?
O1 C1 C3 119.37(12) ?
N1 C2 O1 112.04(12) y
N1 C2 C9 128.36(13) ?
O1 C2 C9 119.59(11) ?
C4 C3 C8 118.93(15) ?
C4 C3 C1 121.47(13) ?
C8 C3 C1 119.59(14) ?
C3 C4 C5 120.33(15) ?
C3 C4 H4 119.8 ?
C5 C4 H4 119.8 ?
C6 C5 C4 119.83(17) ?
C6 C5 H5 120.1 ?
C4 C5 H5 120.1 ?
C7 C6 C5 120.21(17) ?
C7 C6 H6 119.9 ?
C5 C6 H6 119.9 ?
C6 C7 C8 120.29(16) ?
C6 C7 H7 119.9 ?
C8 C7 H7 119.9 ?
C7 C8 C3 120.42(16) ?
C7 C8 H8 119.8 ?
C3 C8 H8 119.8 ?
C14 C9 C10 119.56(13) ?
C14 C9 C2 119.07(12) ?
C10 C9 C2 121.34(13) ?
C11 C10 C9 120.29(13) ?
C11 C10 H10 119.9 ?
C9 C10 H10 119.9 ?
O2 C11 C10 125.19(12) ?
O2 C11 C12 115.08(11) ?
C10 C11 C12 119.72(12) ?
O3 C12 C13 124.81(13) ?
O3 C12 C11 115.68(12) ?
C13 C12 C11 119.51(12) ?
C12 C13 C14 120.41(13) ?
C12 C13 H13 119.8 ?
C14 C13 H13 119.8 ?
C13 C14 C9 120.47(13) ?
C13 C14 H14 119.8 ?
C9 C14 H14 119.8 ?
O2 C15 C16' 109.49(10) ?
O2 C15 C16 108.27(10) ?
O2 C15 H15A 110.5 ?
C16' C15 H15A 102.9 ?
C16 C15 H15A 110.5 ?
O2 C15 H15B 109.6 ?
C16' C15 H15B 115.7 ?
C16 C15 H15B 109.4 ?
H15A C15 H15B 108.5 ?
O2 C15 H15C 110.2 ?
C16' C15 H15C 110.2 ?
C16 C15 H15C 117.7 ?
H15B C15 H15C 101.3 ?
O2 C15 H15D 109.3 ?
C16' C15 H15D 109.2 ?
C16 C15 H15D 102.6 ?
H15A C15 H15D 115.1 ?
H15C C15 H15D 108.3 ?
C17 C16 C21 120.0 ?
C17 C16 C15 120.95(11) ?
C21 C16 C15 118.98(11) ?
C18 C17 C16 120.0 ?
C18 C17 H17A 120.0 ?
C16 C17 H17A 120.0 ?
C17 C18 C19 120.0 ?
C17 C18 H18A 120.0 ?
C19 C18 H18A 120.0 ?
C20 C19 C18 120.0 ?
C20 C19 H19A 120.0 ?
C18 C19 H19A 120.0 ?
C19 C20 C21 120.0 ?
C19 C20 H20A 120.0 ?
C21 C20 H20A 120.0 ?
C20 C21 C16 120.0 ?
C20 C21 H21A 120.0 ?
C16 C21 H21A 120.0 ?
C17' C16' C21' 120.0 ?
C17' C16' C15 119.84(11) ?
C21' C16' C15 119.40(11) ?
C18' C17' C16' 120.0 ?
C18' C17' H17B 120.0 ?
C16' C17' H17B 120.0 ?
C17' C18' C19' 120.0 ?
C17' C18' H18B 120.0 ?
C19' C18' H18B 120.0 ?
C20' C19' C18' 120.0 ?
C20' C19' H19B 120.0 ?
C18' C19' H19B 120.0 ?
C19' C20' C21' 120.0 ?
C19' C20' H20B 120.0 ?
C21' C20' H20B 120.0 ?
C20' C21' C16' 120.0 ?
C20' C21' H21B 120.0 ?
C16' C21' H21B 120.0 ?
O3 C22 H22A 109.5 ?
O3 C22 H22B 109.5 ?
H22A C22 H22B 109.5 ?
O3 C22 H22C 109.5 ?
H22A C22 H22C 109.5 ?
H22B C22 H22C 109.5 ?

loop_
_geom_bond_atom_site_label_1
_geom_bond_atom_site_label_2
_geom_bond_distance
_geom_bond_publ_flag
O1 C1 1.3625(15) y
O1 C2 1.3587(16) y
N1 N2 1.3966(17) y
N1 C2 1.2909(17) y
N2 C1 1.2903(18) y
O2 C11 1.3605(16) ?
O2 C15 1.4298(16) ?
O3 C12 1.3543(16) ?
O3 C22 1.4251(17) ?
C1 C3 1.452(2) ?
C2 C9 1.4521(19) ?
C3 C4 1.375(2) ?
C3 C8 1.3925(19) ?
C4 C5 1.383(2) ?
C4 H4 0.9300 ?
C5 C6 1.375(2) ?
C5 H5 0.9300 ?
C6 C7 1.366(3) ?
C6 H6 0.9300 ?
C7 C8 1.367(2) ?
C7 H7 0.9300 ?
C8 H8 0.9300 ?
C9 C14 1.3806(19) ?
C9 C10 1.3957(18) ?
C10 C11 1.3761(18) ?
C10 H10 0.9300 ?
C11 C12 1.4071(19) ?
C12 C13 1.3792(19) ?
C13 C14 1.380(2) ?
C13 H13 0.9300 ?
C14 H14 0.9300 ?
C15 C16' 1.4946 ?
C15 C16 1.5036 ?
C15 H15A 0.9600 ?
C15 H15B 0.9600 ?
C15 H15C 0.9600 ?
C15 H15D 0.9601 ?
C16 C17 1.3900 ?
C16 C21 1.3900 ?
C17 C18 1.3900 ?
C17 H17A 0.9300 ?
C18 C19 1.3900 ?
C18 H18A 0.9300 ?
C19 C20 1.3900 ?
C19 H19A 0.9300 ?
C20 C21 1.3900 ?
C20 H20A 0.9300 ?
C21 H21A 0.9300 ?
C16' C17' 1.3900 ?
C16' C21' 1.3900 ?
C17' C18' 1.3900 ?
C17' H17B 0.9300 ?
C18' C19' 1.3900 ?
C18' H18B 0.9300 ?
C19' C20' 1.3900 ?
C19' H19B 0.9300 ?
C20' C21' 1.3900 ?
C20' H20B 0.9300 ?
C21' H21B 0.9300 ?
C22 H22A 0.9600 ?
C22 H22B 0.9600 ?
C22 H22C 0.9600 ?

loop_
_geom_torsion_atom_site_label_1
_geom_torsion_atom_site_label_2
_geom_torsion_atom_site_label_3
_geom_torsion_atom_site_label_4
_geom_torsion
C2 N1 N2 C1 0.25(16)
N1 N2 C1 O1 -0.17(16)
N1 N2 C1 C3 -178.21(13)
C2 O1 C1 N2 0.03(14)
C2 O1 C1 C3 178.27(11)
N2 N1 C2 O1 -0.24(16)
N2 N1 C2 C9 178.35(13)
C1 O1 C2 N1 0.14(14)
C1 O1 C2 C9 -178.59(11)
N2 C1 C3 C4 172.68(14)
O1 C1 C3 C4 -5.2(2)
N2 C1 C3 C8 -6.0(2)
O1 C1 C3 C8 176.07(12)
C8 C3 C4 C5 0.8(2)
C1 C3 C4 C5 -177.86(13)
C3 C4 C5 C6 -0.3(2)
C4 C5 C6 C7 -0.4(2)
C5 C6 C7 C8 0.7(3)
C6 C7 C8 C3 -0.2(3)
C4 C3 C8 C7 -0.6(2)
C1 C3 C8 C7 178.15(14)
N1 C2 C9 C14 5.0(2)
O1 C2 C9 C14 -176.45(11)
N1 C2 C9 C10 -173.17(14)
O1 C2 C9 C10 5.34(19)
C14 C9 C10 C11 -0.3(2)
C2 C9 C10 C11 177.87(12)
C15 O2 C11 C10 -6.2(2)
C15 O2 C11 C12 174.40(12)
C9 C10 C11 O2 179.35(12)
C9 C10 C11 C12 -1.3(2)
C22 O3 C12 C13 1.7(2)
C22 O3 C12 C11 -178.90(12)
O2 C11 C12 O3 1.85(17)
C10 C11 C12 O3 -177.57(11)
O2 C11 C12 C13 -178.70(12)
C10 C11 C12 C13 1.9(2)
O3 C12 C13 C14 178.55(12)
C11 C12 C13 C14 -0.8(2)
C12 C13 C14 C9 -0.8(2)
C10 C9 C14 C13 1.4(2)
C2 C9 C14 C13 -176.87(12)
C11 O2 C15 C16' -172.17(13)
C11 O2 C15 C16 -163.60(13)
O2 C15 C16 C17 -122.97(11)
C16' C15 C16 C17 -23.05(8)
O2 C15 C16 C21 60.13(16)
C16' C15 C16 C21 160.05(5)
C21 C16 C17 C18 0.0
C15 C16 C17 C18 -176.87(13)
C16 C17 C18 C19 0.0
C17 C18 C19 C20 0.0
C18 C19 C20 C21 0.0
C19 C20 C21 C16 0.0
C17 C16 C21 C20 0.0
C15 C16 C21 C20 176.94(13)
O2 C15 C16' C17' -121.54(11)
C16 C15 C16' C17' 155.61(6)
O2 C15 C16' C21' 68.41(16)
C16 C15 C16' C21' -14.44(7)
C21' C16' C17' C18' 0.0
C15 C16' C17' C18' -169.99(13)
C16' C17' C18' C19' 0.0
C17' C18' C19' C20' 0.0
C18' C19' C20' C21' 0.0
C19' C20' C21' C16' 0.0
C17' C16' C21' C20' 0.0
C15 C16' C21' C20' 170.04(13)
